data_2227951
loop_
_publ_author_name
'Ma, Ya-Tuan'
'Li, Hong-Quan'
'Shi, Xin-Wei'
'Zhang, An-Ling'
'Gao, Jin-Ming'

_publ_section_title
;
 2,4-Dichloro-6-[2-methoxy-4-(prop-2-en-1-yl)phenoxy]-1,3,5-triazine
;
_journal_coeditor_code RN2069
_journal_issue 11
_journal_name_full 'Acta Crystallographica Section E'
_journal_page_first o2946
_journal_paper_doi 10.1107/S1600536810042418
_journal_volume 66
_journal_year 2010
_chemical_formula_iupac 'C13 H11 Cl2 N3 O2'
_chemical_formula_moiety 'C13 H11 Cl2 N3 O2'
_chemical_formula_sum 'C13 H11 Cl2 N3 O2'
_chemical_formula_weight 312.15
_chemical_melting_point_gt 385
_chemical_melting_point_lt 386
_chemical_name_systematic
;
2,4-Dichloro-6-[2-methoxy-4-(prop-2-en-1-yl)phenoxy]-1,3,5-triazine
;
_space_group_IT_number 14
_symmetry_cell_setting monoclinic
_symmetry_space_group_name_Hall '-P 2ybc'
_symmetry_space_group_name_H-M 'P 1 21/c 1'
_atom_sites_solution_hydrogens geom
_atom_sites_solution_primary direct
_atom_sites_solution_secondary difmap
_audit_creation_method SHELXL-97
_cell_angle_alpha 90.00
_cell_angle_beta 103.0770(10)
_cell_angle_gamma 90.00
_cell_formula_units_Z 4
_cell_length_a 11.4771(12)
_cell_length_b 8.6050(9)
_cell_length_c 14.7189(13)
_cell_measurement_reflns_used 2205
_cell_measurement_temperature 298(2)
_cell_measurement_theta_max 25.679
_cell_measurement_theta_min 2.761
_cell_volume 1415.9(2)
_computing_cell_refinement 'SAINT (Siemens, 1996)'
_computing_data_collection 'SMART (Siemens, 1996)'
_computing_data_reduction 'SAINT (Siemens, 1996)'
_computing_molecular_graphics 'SHELXTL (Sheldrick, 2008)'
_computing_publication_material 'SHELXTL (Sheldrick, 2008)'
_computing_structure_refinement 'SHELXS97 (Sheldrick, 2008)'
_computing_structure_solution 'SHELXS97 (Sheldrick, 2008)'
_diffrn_ambient_temperature 298(2)
_diffrn_measured_fraction_theta_full 0.999
_diffrn_measured_fraction_theta_max 0.999
_diffrn_measurement_device_type 'Siemens SMART CCD area-detector'
_diffrn_measurement_method 'phi and omega scans'
_diffrn_radiation_monochromator graphite
_diffrn_radiation_source 'fine-focus sealed tube'
_diffrn_radiation_type MoK\a
_diffrn_radiation_wavelength 0.71073
_diffrn_reflns_av_R_equivalents 0.0273
_diffrn_reflns_av_sigmaI/netI 0.0339
_diffrn_reflns_limit_h_max 12
_diffrn_reflns_limit_h_min -13
_diffrn_reflns_limit_k_max 7
_diffrn_reflns_limit_k_min -10
_diffrn_reflns_limit_l_max 17
_diffrn_reflns_limit_l_min -17
_diffrn_reflns_number 6755
_diffrn_reflns_theta_full 25.02
_diffrn_reflns_theta_max 25.02
_diffrn_reflns_theta_min 1.82
_exptl_absorpt_coefficient_mu 0.462
_exptl_absorpt_correction_T_max 0.8624
_exptl_absorpt_correction_T_min 0.8295
_exptl_absorpt_correction_type multi-scan
_exptl_absorpt_process_details '(SADABS; Sheldrick, 1996)'
_exptl_crystal_colour colourless
_exptl_crystal_density_diffrn 1.464
_exptl_crystal_density_method 'not measured'
_exptl_crystal_description Monoclinic
_exptl_crystal_F_000 640
_exptl_crystal_size_max 0.42
_exptl_crystal_size_mid 0.35
_exptl_crystal_size_min 0.33
_refine_diff_density_max 0.228
_refine_diff_density_min -0.226
_refine_ls_extinction_coef 0.086
_refine_ls_extinction_method none
_refine_ls_goodness_of_fit_ref 1.022
_refine_ls_hydrogen_treatment constr
_refine_ls_matrix_type full
_refine_ls_number_parameters 201
_refine_ls_number_reflns 2499
_refine_ls_number_restraints 0
_refine_ls_restrained_S_all 1.022
_refine_ls_R_factor_all 0.0741
_refine_ls_R_factor_gt 0.0383
_refine_ls_shift/su_max 0.001
_refine_ls_shift/su_mean 0.000
_refine_ls_structure_factor_coef Fsqd
_refine_ls_weighting_details 'calc w=1/[\s^2^(Fo^2^)+(0.0303P)^2^+0.7779P] where P=(Fo^2^+2Fc^2^)/3'
_refine_ls_weighting_scheme calc
_refine_ls_wR_factor_gt 0.0786
_refine_ls_wR_factor_ref 0.0988
_reflns_number_gt 1595
_reflns_number_total 2499
_reflns_threshold_expression I>2sigma(I)
_cod_data_source_file rn2069.cif
_cod_data_source_block I
_cod_original_sg_symbol_H-M 'P 21/c'
_cod_database_code 2227951
_cod_database_fobs_code 2227951

loop_
_symmetry_equiv_pos_as_xyz
'x, y, z'
'-x, y+1/2, -z+1/2'
'-x, -y, -z'
'x, -y-1/2, z-1/2'

loop_
_atom_site_type_symbol
_atom_site_label
_atom_site_fract_x
_atom_site_fract_y
_atom_site_fract_z
_atom_site_U_iso_or_equiv
_atom_site_adp_type
_atom_site_calc_flag
_atom_site_refinement_flags
_atom_site_occupancy
_atom_site_disorder_assembly
_atom_site_disorder_group
Cl Cl1 0.23031(7) 0.11286(10) 0.56145(6) 0.0754(3) Uani d . 1 . .
Cl Cl2 0.08975(7) 0.41854(15) 0.81780(6) 0.1061(4) Uani d . 1 . .
N N1 0.29775(19) 0.4567(3) 0.78327(14) 0.0541(6) Uani d . 1 . .
N N2 0.36101(18) 0.3198(2) 0.66250(14) 0.0459(5) Uani d . 1 . .
N N3 0.16967(19) 0.2701(3) 0.69226(16) 0.0621(7) Uani d . 1 . .
O O1 0.47642(15) 0.5029(2) 0.75543(11) 0.0524(5) Uani d . 1 . .
O O2 0.47302(16) 0.6829(2) 0.60769(12) 0.0583(5) Uani d . 1 . .
C C1 0.3757(2) 0.4227(3) 0.73157(17) 0.0450(6) Uani d . 1 . .
C C2 0.2573(2) 0.2488(3) 0.64855(18) 0.0525(7) Uani d . 1 . .
C C3 0.1983(2) 0.3770(4) 0.7582(2) 0.0613(8) Uani d . 1 . .
C C4 0.5660(2) 0.4821(3) 0.70437(17) 0.0439(6) Uani d . 1 . .
C C5 0.5664(2) 0.5829(3) 0.63087(17) 0.0433(6) Uani d . 1 . .
C C6 0.6619(2) 0.5747(3) 0.58824(17) 0.0486(7) Uani d . 1 . .
H H6 0.6644 0.6411 0.5389 0.058 Uiso calc R 1 . .
C C7 0.7537(2) 0.4693(3) 0.61776(18) 0.0499(7) Uani d . 1 A .
C C8 0.7481(2) 0.3691(3) 0.6892(2) 0.0567(7) Uani d . 1 . .
H H8 0.8082 0.2958 0.7082 0.068 Uiso calc R 1 . .
C C9 0.6542(2) 0.3762(3) 0.73313(19) 0.0543(7) Uani d . 1 . .
H H9 0.6513 0.3090 0.7820 0.065 Uiso calc R 1 . .
C C10 0.4713(3) 0.7868(3) 0.5320(2) 0.0654(8) Uani d . 1 . .
H H10A 0.5382 0.8565 0.5478 0.098 Uiso calc R 1 . .
H H10B 0.3983 0.8456 0.5198 0.098 Uiso calc R 1 . .
H H10C 0.4763 0.7285 0.4774 0.098 Uiso calc R 1 . .
C C11 0.8576(2) 0.4640(4) 0.5703(2) 0.0653(8) Uani d . 1 . .
H H11A 0.8779 0.5693 0.5563 0.078 Uiso calc PR 0.72(2) A 1
H H11B 0.9265 0.4199 0.6131 0.078 Uiso calc PR 0.72(2) A 1
H H11C 0.8464 0.5438 0.5226 0.078 Uiso d PR 0.28(2) A 2
H H11D 0.9307 0.4883 0.6157 0.078 Uiso d PR 0.28(2) A 2
C C12 0.8333(7) 0.3729(13) 0.4838(7) 0.066(2) Uani d P 0.72(2) A 1
H H12 0.7661 0.3994 0.4382 0.079 Uiso calc PR 0.72(2) A 1
C C13 0.8975(13) 0.2594(16) 0.4660(11) 0.086(3) Uani d P 0.72(2) A 1
H H13A 0.9654 0.2292 0.5099 0.103 Uiso calc PR 0.72(2) A 1
H H13B 0.8759 0.2074 0.4093 0.103 Uiso calc PR 0.72(2) A 1
C C12' 0.876(2) 0.317(2) 0.527(2) 0.067(6) Uani d P 0.28(2) A 2
H H12' 0.8899 0.2272 0.5634 0.080 Uiso calc PR 0.28(2) A 2
C C13' 0.873(3) 0.310(5) 0.433(2) 0.082(8) Uani d P 0.28(2) A 2
H H13C 0.8587 0.3992 0.3970 0.099 Uiso calc PR 0.28(2) A 2
H H13D 0.8844 0.2152 0.4060 0.099 Uiso calc PR 0.28(2) A 2

loop_
_atom_site_aniso_label
_atom_site_aniso_U_11
_atom_site_aniso_U_22
_atom_site_aniso_U_33
_atom_site_aniso_U_12
_atom_site_aniso_U_13
_atom_site_aniso_U_23
Cl1 0.0806(5) 0.0678(5) 0.0734(5) -0.0163(4) 0.0081(4) -0.0086(4)
Cl2 0.0585(5) 0.1906(12) 0.0795(6) -0.0079(6) 0.0370(4) -0.0104(7)
N1 0.0501(13) 0.0681(16) 0.0488(13) 0.0005(12) 0.0208(11) 0.0046(12)
N2 0.0491(13) 0.0447(13) 0.0449(13) -0.0015(11) 0.0129(10) 0.0040(11)
N3 0.0480(13) 0.0831(19) 0.0547(15) -0.0086(13) 0.0105(11) 0.0101(14)
O1 0.0533(11) 0.0569(12) 0.0531(11) -0.0097(10) 0.0246(9) -0.0077(9)
O2 0.0602(11) 0.0621(12) 0.0580(12) 0.0142(10) 0.0244(9) 0.0081(10)
C1 0.0452(15) 0.0491(17) 0.0422(15) 0.0015(13) 0.0127(12) 0.0103(13)
C2 0.0545(16) 0.0548(18) 0.0453(15) -0.0022(15) 0.0052(13) 0.0124(13)
C3 0.0517(17) 0.086(2) 0.0493(17) 0.0026(17) 0.0182(14) 0.0151(17)
C4 0.0440(14) 0.0464(16) 0.0439(15) -0.0098(13) 0.0155(12) -0.0053(13)
C5 0.0459(14) 0.0401(15) 0.0452(15) -0.0030(12) 0.0133(11) -0.0048(13)
C6 0.0520(15) 0.0490(17) 0.0481(15) -0.0064(14) 0.0177(12) 0.0004(13)
C7 0.0448(15) 0.0508(17) 0.0573(17) -0.0077(14) 0.0181(13) -0.0059(14)
C8 0.0484(15) 0.0515(18) 0.0705(19) 0.0048(14) 0.0142(14) 0.0019(15)
C9 0.0589(17) 0.0510(17) 0.0547(17) -0.0030(15) 0.0165(14) 0.0066(14)
C10 0.0724(19) 0.060(2) 0.0636(19) 0.0131(17) 0.0160(15) 0.0119(17)
C11 0.0523(17) 0.071(2) 0.080(2) -0.0070(16) 0.0292(16) -0.0036(18)
C12 0.051(3) 0.090(5) 0.064(4) 0.000(3) 0.027(3) 0.004(4)
C13 0.074(6) 0.086(8) 0.108(11) -0.012(5) 0.044(6) -0.021(6)
C12' 0.068(11) 0.068(10) 0.078(15) 0.013(8) 0.043(11) 0.010(9)
C13' 0.074(15) 0.10(2) 0.081(19) -0.010(14) 0.036(13) 0.007(12)

loop_
_atom_type_symbol
_atom_type_description
_atom_type_scat_dispersion_real
_atom_type_scat_dispersion_imag
_atom_type_scat_source
C C 0.0033 0.0016 'International Tables Vol C Tables 4.2.6.8 and 6.1.1.4'
H H 0.0000 0.0000 'International Tables Vol C Tables 4.2.6.8 and 6.1.1.4'
O O 0.0106 0.0060 'International Tables Vol C Tables 4.2.6.8 and 6.1.1.4'
N N 0.0061 0.0033 'International Tables Vol C Tables 4.2.6.8 and 6.1.1.4'
Cl Cl 0.1484 0.1585 'International Tables Vol C Tables 4.2.6.8 and 6.1.1.4'

loop_
_geom_angle_atom_site_label_1
_geom_angle_atom_site_label_2
_geom_angle_atom_site_label_3
_geom_angle_site_symmetry_1
_geom_angle_site_symmetry_3
_geom_angle
_geom_angle_publ_flag
C3 N1 C1 . . 112.3(2) ?
C2 N2 C1 . . 112.5(2) ?
C3 N3 C2 . . 111.3(2) ?
C1 O1 C4 . . 119.25(19) ?
C5 O2 C10 . . 117.7(2) ?
O1 C1 N2 . . 120.1(2) ?
O1 C1 N1 . . 113.1(2) ?
N2 C1 N1 . . 126.7(2) ?
N2 C2 N3 . . 128.4(3) ?
N2 C2 Cl1 . . 116.1(2) ?
N3 C2 Cl1 . . 115.5(2) ?
N1 C3 N3 . . 128.7(3) ?
N1 C3 Cl2 . . 115.7(2) ?
N3 C3 Cl2 . . 115.6(2) ?
C9 C4 C5 . . 122.0(2) ?
C9 C4 O1 . . 120.0(2) ?
C5 C4 O1 . . 117.7(2) ?
O2 C5 C6 . . 125.5(2) ?
O2 C5 C4 . . 116.8(2) ?
C6 C5 C4 . . 117.7(2) ?
C5 C6 C7 . . 121.1(2) ?
C5 C6 H6 . . 119.4 ?
C7 C6 H6 . . 119.4 ?
C8 C7 C6 . . 119.2(2) ?
C8 C7 C11 . . 120.9(3) ?
C6 C7 C11 . . 119.9(3) ?
C7 C8 C9 . . 120.6(3) ?
C7 C8 H8 . . 119.7 ?
C9 C8 H8 . . 119.7 ?
C4 C9 C8 . . 119.4(3) ?
C4 C9 H9 . . 120.3 ?
C8 C9 H9 . . 120.3 ?
O2 C10 H10A . . 109.5 ?
O2 C10 H10B . . 109.5 ?
H10A C10 H10B . . 109.5 ?
O2 C10 H10C . . 109.5 ?
H10A C10 H10C . . 109.5 ?
H10B C10 H10C . . 109.5 ?
C12' C11 C12 . . 34.3(9) ?
C12' C11 C7 . . 115.8(6) ?
C12 C11 C7 . . 113.7(3) ?
C12' C11 H11A . . 131.1 ?
C12 C11 H11A . . 108.8 ?
C7 C11 H11A . . 108.8 ?
C12' C11 H11B . . 76.4 ?
C12 C11 H11B . . 108.8 ?
C7 C11 H11B . . 108.8 ?
H11A C11 H11B . . 107.7 ?
C12' C11 H11C . . 108.1 ?
C12 C11 H11C . . 77.4 ?
C7 C11 H11C . . 108.9 ?
H11A C11 H11C . . 35.2 ?
H11B C11 H11C . . 134.6 ?
C12' C11 H11D . . 107.5 ?
C12 C11 H11D . . 132.7 ?
C7 C11 H11D . . 108.9 ?
H11A C11 H11D . . 74.5 ?
H11B C11 H11D . . 35.4 ?
H11C C11 H11D . . 107.4 ?
C13 C12 C11 . . 125.3(14) ?
C13 C12 H11C . . 140.6 ?
C11 C12 H11C . . 37.0 ?
C13 C12 H12 . . 117.4 ?
C11 C12 H12 . . 117.4 ?
H11C C12 H12 . . 91.6 ?
C12 C13 H13A . . 120.0 ?
C12 C13 H13B . . 120.0 ?
H13A C13 H13B . . 120.0 ?
C13' C12' C11 . . 120(3) ?
C13' C12' H12' . . 119.9 ?
C11 C12' H12' . . 119.9 ?
C12' C13' H13C . . 120.0 ?
C12' C13' H13D . . 120.0 ?
H13C C13' H13D . . 120.0 ?

loop_
_geom_bond_atom_site_label_1
_geom_bond_atom_site_label_2
_geom_bond_site_symmetry_2
_geom_bond_distance
_geom_bond_publ_flag
Cl1 C2 . 1.711(3) ?
Cl2 C3 . 1.715(3) ?
N1 C3 . 1.312(3) ?
N1 C1 . 1.332(3) ?
N2 C2 . 1.312(3) ?
N2 C1 . 1.330(3) ?
N3 C3 . 1.323(4) ?
N3 C2 . 1.324(3) ?
O1 C1 . 1.324(3) ?
O1 C4 . 1.416(3) ?
O2 C5 . 1.356(3) ?
O2 C10 . 1.425(3) ?
C4 C9 . 1.356(4) ?
C4 C5 . 1.387(3) ?
C5 C6 . 1.382(3) ?
C6 C7 . 1.384(3) ?
C6 H6 . 0.9300 ?
C7 C8 . 1.372(4) ?
C7 C11 . 1.513(3) ?
C8 C9 . 1.378(3) ?
C8 H8 . 0.9300 ?
C9 H9 . 0.9300 ?
C10 H10A . 0.9600 ?
C10 H10B . 0.9600 ?
C10 H10C . 0.9600 ?
C11 C12' . 1.451(18) ?
C11 C12 . 1.466(7) ?
C11 H11A . 0.9700 ?
C11 H11B . 0.9700 ?
C11 H11C . 0.9700 ?
C11 H11D . 0.9700 ?
C12 C13 . 1.29(2) ?
C12 H12 . 0.9300 ?
C13 H13A . 0.9300 ?
C13 H13B . 0.9300 ?
C12' C13' . 1.38(5) ?
C12' H12' . 0.9300 ?
C13' H13C . 0.9300 ?
C13' H13D . 0.9300 ?

loop_
_geom_torsion_atom_site_label_1
_geom_torsion_atom_site_label_2
_geom_torsion_atom_site_label_3
_geom_torsion_atom_site_label_4
_geom_torsion_site_symmetry_1
_geom_torsion_site_symmetry_2
_geom_torsion_site_symmetry_3
_geom_torsion_site_symmetry_4
_geom_torsion
_geom_torsion_publ_flag
C4 O1 C1 N2 . . . . 2.3(3) ?
C4 O1 C1 N1 . . . . -178.1(2) ?
C2 N2 C1 O1 . . . . 179.1(2) ?
C2 N2 C1 N1 . . . . -0.5(4) ?
C3 N1 C1 O1 . . . . 179.5(2) ?
C3 N1 C1 N2 . . . . -0.9(4) ?
C1 N2 C2 N3 . . . . 1.6(4) ?
C1 N2 C2 Cl1 . . . . -179.54(18) ?
C3 N3 C2 N2 . . . . -1.0(4) ?
C3 N3 C2 Cl1 . . . . -180.0(2) ?
C1 N1 C3 N3 . . . . 1.5(4) ?
C1 N1 C3 Cl2 . . . . -177.49(19) ?
C2 N3 C3 N1 . . . . -0.7(4) ?
C2 N3 C3 Cl2 . . . . 178.3(2) ?
C1 O1 C4 C9 . . . . -92.5(3) ?
C1 O1 C4 C5 . . . . 93.6(3) ?
C10 O2 C5 C6 . . . . 1.2(4) ?
C10 O2 C5 C4 . . . . -179.6(2) ?
C9 C4 C5 O2 . . . . 179.4(2) ?
O1 C4 C5 O2 . . . . -6.8(3) ?
C9 C4 C5 C6 . . . . -1.4(4) ?
O1 C4 C5 C6 . . . . 172.4(2) ?
O2 C5 C6 C7 . . . . 179.3(2) ?
C4 C5 C6 C7 . . . . 0.2(4) ?
C5 C6 C7 C8 . . . . 1.5(4) ?
C5 C6 C7 C11 . . . . -179.5(2) ?
C6 C7 C8 C9 . . . . -2.0(4) ?
C11 C7 C8 C9 . . . . 179.0(3) ?
C5 C4 C9 C8 . . . . 0.9(4) ?
O1 C4 C9 C8 . . . . -172.7(2) ?
C7 C8 C9 C4 . . . . 0.8(4) ?
C8 C7 C11 C12' . . . . 58.8(16) ?
C6 C7 C11 C12' . . . . -120.3(16) ?
C8 C7 C11 C12 . . . . 96.6(7) ?
C6 C7 C11 C12 . . . . -82.5(7) ?
C12' C11 C12 C13 . . . . -23.9(13) ?
C7 C11 C12 C13 . . . . -125.3(10) ?
C12 C11 C12' C13' . . . . 26(2) ?
C7 C11 C12' C13' . . . . 121(2) ?
